data_4105890
loop_
_publ_author_name
'Stephanie Seel'
'Tobias Thaler'
'Keishi Takatsu'
'Cong Zhang'
'Hendrik Zipse'
'Bernd F. Straub'
'Peter Mayer'
'Paul Knochel'

_publ_contact_author_address
;
Department Chemie
Ludwig-Maximilians Universit\"at
Butenandtstra\&se 5-13 (Haus F)
D-81377 M\"unchen
Bundesrepublik Deutschland
;
_publ_contact_author_email paul.knochel@cup.uni-muenchen.de
_publ_contact_author_fax '+49 089-2180-77680'
_publ_contact_author_name 'Paul Knochel'
_publ_section_title
;
 Highly Diastereoselective Arylations of Substituted Piperidines
;
_journal_name_full 'Journal of the American Chemical Society'
_journal_page_first 4774
_journal_page_last 4777
_journal_paper_doi 10.1021/ja201008e
_journal_volume 133
_journal_year 2011
_chemical_formula_moiety 'C20 H22 N2 O2 S'
_chemical_formula_sum 'C20 H22 N2 O2 S'
_chemical_formula_weight 354.467
_space_group_IT_number 2
_symmetry_cell_setting triclinic
_symmetry_Int_Tables_number 2
_symmetry_space_group_name_Hall '-P 1'
_symmetry_space_group_name_H-M 'P -1'
_atom_sites_solution_hydrogens geom
_atom_sites_solution_primary direct
_atom_sites_solution_secondary difmap
_audit_author_name 'P. Mayer'
_audit_block_code C20H22N2O2S_oo206_knochel
_audit_creation_date
;
'Wed Nov 17 15:43:27 2010'
;
_audit_creation_method 'form98_non/compatible with shelxl97-2'
_audit_update_record 17-Nov-10
_cell_angle_alpha 88.074(7)
_cell_angle_beta 76.203(7)
_cell_angle_gamma 87.599(7)
_cell_formula_units_Z 2
_cell_length_a 7.4047(6)
_cell_length_b 9.5212(9)
_cell_length_c 13.7988(11)
_cell_measurement_reflns_used 1302
_cell_measurement_temperature 173(2)
_cell_measurement_theta_max 23.2067
_cell_measurement_theta_min 4.2776
_cell_volume 943.66(14)
_computing_cell_refinement
;
CrysAlisPro, Oxford Diffraction Ltd.,
Version 1.171.33.41 (release 06-05-2009 CrysAlis171 .NET)
(compiled May  6 2009,17:20:42)
;
_computing_data_collection
;
CrysAlisPro, Oxford Diffraction Ltd.,
Version 1.171.33.41 (release 06-05-2009 CrysAlis171 .NET)
(compiled May  6 2009,17:20:42)
;
_computing_data_reduction
;
CrysAlisPro, Oxford Diffraction Ltd.,
Version 1.171.33.41 (release 06-05-2009 CrysAlis171 .NET)
(compiled May  6 2009,17:20:42)
;
_computing_structure_refinement
;
Sheldrick, G. M. (2008).
<i>Acta Cryst.</i> A<b>64</b>, 112--122.
;
_computing_structure_solution
;
A. Altomare, M. C. Burla, M. Camalli, G. L. Cascarano, C. Giacovazzo, A.
Guagliardi, A. G. G. Moliterni, G. Polidori, R. Spagna: SIR97: a new tool for
crystal structure determination and refinement; J. Appl. Crystallogr. 1999,
32, 115-119.
;
_diffrn_ambient_temperature 173(2)
_diffrn_detector_area_resol_mean 15.9809
_diffrn_measured_fraction_theta_full 0.972
_diffrn_measured_fraction_theta_max 0.972
_diffrn_measurement_details
;
  1 omega  -96.00  -64.00   1.0000   30.0000
omega____ theta____ kappa____ phi______ frames
    -      -14.1546  179.0000 -120.0000 32

  2 omega  -18.00   88.00   1.0000   30.0000
omega____ theta____ kappa____ phi______ frames
    -       15.2483   77.0000 -180.0000 106

  3 omega  -10.00   88.00   1.0000   30.0000
omega____ theta____ kappa____ phi______ frames
    -       15.2483   77.0000  -60.0000 98

  4 omega  -48.00   43.00   1.0000   30.0000
omega____ theta____ kappa____ phi______ frames
    -       15.2483  -77.0000   60.0000 91

  5 omega  -45.00   -5.00   1.0000   30.0000
omega____ theta____ kappa____ phi______ frames
    -       15.2483  -77.0000   90.0000 40

;
_diffrn_measurement_device 'CCD camera on \k-goniostat'
_diffrn_measurement_device_type 'Oxford XCalibur'
_diffrn_measurement_method '\w scans'
_diffrn_orient_matrix_UB_11 0.0236359230
_diffrn_orient_matrix_UB_12 0.0694207068
_diffrn_orient_matrix_UB_13 -0.0171564136
_diffrn_orient_matrix_UB_21 0.0957454004
_diffrn_orient_matrix_UB_22 -0.0207880834
_diffrn_orient_matrix_UB_23 -0.0109071988
_diffrn_orient_matrix_UB_31 -0.0043022172
_diffrn_orient_matrix_UB_32 -0.0179327827
_diffrn_orient_matrix_UB_33 -0.0489512151
_diffrn_radiation_collimation '0.5 mm collimator'
_diffrn_radiation_monochromator graphite
_diffrn_radiation_source 'fine-focus sealed tube'
_diffrn_radiation_type MoK\a
_diffrn_radiation_wavelength 0.71073
_diffrn_reflns_av_R_equivalents 0.0434
_diffrn_reflns_av_sigmaI/netI 0.1372
_diffrn_reflns_limit_h_max 8
_diffrn_reflns_limit_h_min -6
_diffrn_reflns_limit_k_max 10
_diffrn_reflns_limit_k_min -9
_diffrn_reflns_limit_l_max 15
_diffrn_reflns_limit_l_min -15
_diffrn_reflns_number 4869
_diffrn_reflns_theta_full 23.29
_diffrn_reflns_theta_max 23.29
_diffrn_reflns_theta_min 4.29
_diffrn_source_current 40_mA
_diffrn_source_power 2.00_kW
_diffrn_source_type 'Spellman generator'
_diffrn_source_voltage 50_kV
_exptl_absorpt_coefficient_mu 0.186
_exptl_absorpt_correction_T_max 1.00000
_exptl_absorpt_correction_T_min 0.82353
_exptl_absorpt_correction_type multi-scan
_exptl_absorpt_process_details
;
CrysAlisPro, Oxford Diffraction Ltd.,
Version 1.171.33.41 (release 06-05-2009 CrysAlis171 .NET)
(compiled May  6 2009,17:20:42)
empirical absorption correction using spherical harmonics,
 implemented in SCALE3 ABSPACK scaling algorithm.
;
_exptl_crystal_colour colourless
_exptl_crystal_density_diffrn 1.24751(19)
_exptl_crystal_description platelet
_exptl_crystal_F_000 376
_exptl_crystal_size_max 0.22
_exptl_crystal_size_mid 0.16
_exptl_crystal_size_min 0.06
_refine_diff_density_max 0.205
_refine_diff_density_min -0.200
_refine_diff_density_rms 0.042
_refine_ls_extinction_method none
_refine_ls_goodness_of_fit_ref 0.831
_refine_ls_hydrogen_treatment constr
_refine_ls_matrix_type full
_refine_ls_number_parameters 228
_refine_ls_number_reflns 2651
_refine_ls_number_restraints 0
_refine_ls_restrained_S_all 0.831
_refine_ls_R_factor_all 0.1365
_refine_ls_R_factor_gt 0.0539
_refine_ls_shift/su_max 0.000
_refine_ls_shift/su_mean 0.000
_refine_ls_structure_factor_coef Fsqd
_refine_ls_weighting_details 'calc w=1/[\s^2^(Fo^2^)+(0.0470P)^2^+0.0000P] where P=(Fo^2^+2Fc^2^)/3'
_refine_ls_weighting_scheme calc
_refine_ls_wR_factor_gt 0.1011
_refine_ls_wR_factor_ref 0.1174
_reflns_number_gt 1212
_reflns_number_total 2651
_reflns_threshold_expression >2sigma(I)
_cod_data_source_file ja201008e_si_008.cif
_cod_data_source_block oo206
_cod_database_code 4105890

loop_
_symmetry_equiv_pos_as_xyz
'x, y, z'
'-x, -y, -z'

loop_
_atom_site_label
_atom_site_type_symbol
_atom_site_fract_x
_atom_site_fract_y
_atom_site_fract_z
_atom_site_U_iso_or_equiv
_atom_site_adp_type
_atom_site_occupancy
_atom_site_symmetry_multiplicity
_atom_site_calc_flag
_atom_site_refinement_flags
S1 S 0.79720(13) 0.07947(15) 0.70415(9) 0.0562(4) Uani 1 1 d .
O1 O 0.8956(3) -0.0292(3) 0.6401(2) 0.0726(10) Uani 1 1 d .
O2 O 0.8689(3) 0.1226(3) 0.78612(19) 0.0661(10) Uani 1 1 d .
N1 N 0.5893(4) 0.0236(4) 0.7520(2) 0.0449(10) Uani 1 1 d .
N2 N -0.4346(5) -0.5132(4) 1.1247(3) 0.0702(12) Uani 1 1 d .
C1 C 0.7842(5) 0.2308(5) 0.6303(3) 0.0463(12) Uani 1 1 d .
C2 C 0.7195(5) 0.3549(6) 0.6738(3) 0.0587(13) Uani 1 1 d .
H2 H 0.6814 0.3591 0.7445 0.070 Uiso 1 1 calc R
C3 C 0.7088(5) 0.4755(6) 0.6160(4) 0.0727(16) Uani 1 1 d .
H3 H 0.6664 0.5618 0.6478 0.087 Uiso 1 1 calc R
C4 C 0.7586(6) 0.4730(7) 0.5129(5) 0.0711(16) Uani 1 1 d .
C5 C 0.8242(6) 0.3454(7) 0.4692(4) 0.0685(16) Uani 1 1 d .
H5 H 0.8627 0.3412 0.3986 0.082 Uiso 1 1 calc R
C6 C 0.8349(5) 0.2236(6) 0.5268(3) 0.0595(13) Uani 1 1 d .
H6 H 0.8764 0.1367 0.4957 0.071 Uiso 1 1 calc R
C7 C 0.7465(6) 0.6019(6) 0.4487(4) 0.110(2) Uani 1 1 d .
H7A H 0.6175 0.6190 0.4439 0.165 Uiso 1 1 calc R
H7B H 0.8264 0.5878 0.3819 0.165 Uiso 1 1 calc R
H7C H 0.7877 0.6831 0.4786 0.165 Uiso 1 1 calc R
C8 C 0.3822(6) 0.0524(6) 0.6317(3) 0.0851(18) Uani 1 1 d .
H8A H 0.2996 0.1159 0.6783 0.128 Uiso 1 1 calc R
H8B H 0.3083 -0.0015 0.5968 0.128 Uiso 1 1 calc R
H8C H 0.4719 0.1075 0.5830 0.128 Uiso 1 1 calc R
C9 C 0.4876(5) -0.0496(5) 0.6901(3) 0.0524(12) Uani 1 1 d .
H9 H 0.5809 -0.1055 0.6403 0.063 Uiso 1 1 calc R
C10 C 0.3580(5) -0.1532(5) 0.7572(3) 0.0591(13) Uani 1 1 d .
H10A H 0.2831 -0.1988 0.7174 0.071 Uiso 1 1 calc R
H10B H 0.4336 -0.2274 0.7826 0.071 Uiso 1 1 calc R
C11 C 0.2276(5) -0.0800(5) 0.8455(3) 0.0457(12) Uani 1 1 d .
H11 H 0.1545 -0.0046 0.8179 0.055 Uiso 1 1 calc R
C12 C 0.3464(5) -0.0088(5) 0.9045(3) 0.0500(12) Uani 1 1 d .
H12A H 0.4249 -0.0804 0.9304 0.060 Uiso 1 1 calc R
H12B H 0.2651 0.0398 0.9620 0.060 Uiso 1 1 calc R
C13 C 0.4699(5) 0.0975(4) 0.8366(3) 0.0513(12) Uani 1 1 d .
H13A H 0.3915 0.1706 0.8120 0.062 Uiso 1 1 calc R
H13B H 0.5475 0.1441 0.8745 0.062 Uiso 1 1 calc R
C14 C 0.0910(5) -0.1811(5) 0.9068(3) 0.0456(11) Uani 1 1 d .
C15 C -0.0508(5) -0.2319(5) 0.8658(3) 0.0521(12) Uani 1 1 d .
H15 H -0.0546 -0.2052 0.7993 0.062 Uiso 1 1 calc R
C16 C -0.1827(5) -0.3189(5) 0.9200(3) 0.0575(13) Uani 1 1 d .
H16 H -0.2767 -0.3517 0.8910 0.069 Uiso 1 1 calc R
C17 C -0.1795(5) -0.3592(5) 1.0174(3) 0.0536(12) Uani 1 1 d .
C18 C -0.0394(5) -0.3125(5) 1.0594(3) 0.0567(13) Uani 1 1 d .
H18 H -0.0344 -0.3407 1.1254 0.068 Uiso 1 1 calc R
C19 C 0.0919(5) -0.2246(5) 1.0030(3) 0.0522(12) Uani 1 1 d .
H19 H 0.1868 -0.1929 1.0318 0.063 Uiso 1 1 calc R
C20 C -0.3206(6) -0.4470(5) 1.0764(3) 0.0586(13) Uani 1 1 d .

loop_
_atom_site_aniso_label
_atom_site_aniso_U_11
_atom_site_aniso_U_22
_atom_site_aniso_U_33
_atom_site_aniso_U_23
_atom_site_aniso_U_13
_atom_site_aniso_U_12
S1 0.0318(5) 0.0744(11) 0.0625(8) -0.0021(8) -0.0109(5) -0.0039(6)
O1 0.0398(15) 0.077(3) 0.090(2) -0.012(2) 0.0051(15) 0.0141(17)
O2 0.0466(16) 0.095(3) 0.0677(19) 0.0007(18) -0.0334(15) -0.0147(16)
N1 0.0274(16) 0.063(3) 0.044(2) -0.0121(19) -0.0054(15) -0.0075(17)
N2 0.066(2) 0.056(3) 0.081(3) -0.004(2) -0.002(2) -0.018(2)
C1 0.027(2) 0.061(4) 0.051(3) -0.014(3) -0.0056(19) -0.009(2)
C2 0.040(2) 0.072(4) 0.064(3) -0.002(3) -0.009(2) -0.009(3)
C3 0.041(3) 0.075(5) 0.100(4) 0.012(4) -0.011(3) -0.013(3)
C4 0.035(3) 0.087(5) 0.098(5) 0.025(4) -0.028(3) -0.027(3)
C5 0.045(3) 0.108(6) 0.061(3) 0.015(4) -0.028(2) -0.034(3)
C6 0.041(2) 0.075(4) 0.064(3) -0.005(3) -0.012(2) -0.022(2)
C7 0.066(3) 0.122(6) 0.154(5) 0.081(5) -0.057(3) -0.042(3)
C8 0.067(3) 0.119(5) 0.077(3) 0.022(3) -0.029(3) -0.041(3)
C9 0.050(2) 0.061(4) 0.046(2) -0.012(3) -0.008(2) -0.009(2)
C10 0.058(3) 0.068(4) 0.054(3) -0.004(3) -0.014(2) -0.025(3)
C11 0.033(2) 0.055(3) 0.049(3) -0.001(2) -0.009(2) -0.002(2)
C12 0.040(2) 0.056(3) 0.052(3) -0.005(2) -0.005(2) -0.006(2)
C13 0.038(2) 0.059(4) 0.057(3) -0.020(3) -0.007(2) -0.011(2)
C14 0.033(2) 0.044(3) 0.058(3) -0.005(2) -0.008(2) 0.000(2)
C15 0.042(2) 0.058(4) 0.058(3) -0.002(3) -0.015(2) -0.009(2)
C16 0.040(2) 0.066(4) 0.066(3) -0.002(3) -0.010(2) -0.016(2)
C17 0.041(2) 0.045(3) 0.070(3) 0.000(3) -0.004(2) -0.005(2)
C18 0.051(3) 0.061(4) 0.056(3) 0.004(3) -0.009(2) -0.003(3)
C19 0.039(2) 0.061(4) 0.056(3) -0.002(3) -0.008(2) -0.011(2)
C20 0.058(3) 0.046(4) 0.068(3) -0.011(3) -0.004(3) -0.010(3)

loop_
_atom_type_symbol
_atom_type_description
_atom_type_scat_dispersion_real
_atom_type_scat_dispersion_imag
_atom_type_scat_source
C C 0.0033 0.0016 'International Tables Vol C Tables 4.2.6.8 and 6.1.1.4'
H H 0.0000 0.0000 'International Tables Vol C Tables 4.2.6.8 and 6.1.1.4'
N N 0.0061 0.0033 'International Tables Vol C Tables 4.2.6.8 and 6.1.1.4'
O O 0.0106 0.0060 'International Tables Vol C Tables 4.2.6.8 and 6.1.1.4'
S S 0.1246 0.1234 'International Tables Vol C Tables 4.2.6.8 and 6.1.1.4'

loop_
_geom_angle_atom_site_label_1
_geom_angle_atom_site_label_2
_geom_angle_atom_site_label_3
_geom_angle
O2 S1 O1 119.38(17)
O2 S1 N1 106.62(15)
O1 S1 N1 106.68(19)
O2 S1 C1 106.1(2)
O1 S1 C1 108.0(2)
N1 S1 C1 109.98(16)
C13 N1 C9 114.4(3)
C13 N1 S1 119.1(3)
C9 N1 S1 120.6(2)
C2 C1 C6 119.8(4)
C2 C1 S1 120.1(4)
C6 C1 S1 120.0(4)
C1 C2 C3 120.6(4)
C1 C2 H2 119.7
C3 C2 H2 119.7
C4 C3 C2 121.4(5)
C4 C3 H3 119.3
C2 C3 H3 119.3
C3 C4 C5 117.5(5)
C3 C4 C7 122.3(6)
C5 C4 C7 120.2(6)
C4 C5 C6 121.5(5)
C4 C5 H5 119.3
C6 C5 H5 119.3
C1 C6 C5 119.2(5)
C1 C6 H6 120.4
C5 C6 H6 120.4
C4 C7 H7A 109.5
C4 C7 H7B 109.5
H7A C7 H7B 109.5
C4 C7 H7C 109.5
H7A C7 H7C 109.5
H7B C7 H7C 109.5
C9 C8 H8A 109.5
C9 C8 H8B 109.5
H8A C8 H8B 109.5
C9 C8 H8C 109.5
H8A C8 H8C 109.5
H8B C8 H8C 109.5
N1 C9 C10 108.4(3)
N1 C9 C8 112.9(4)
C10 C9 C8 112.2(3)
N1 C9 H9 107.7
C10 C9 H9 107.7
C8 C9 H9 107.7
C11 C10 C9 111.7(4)
C11 C10 H10A 109.3
C9 C10 H10A 109.3
C11 C10 H10B 109.3
C9 C10 H10B 109.3
H10A C10 H10B 107.9
C14 C11 C12 114.1(3)
C14 C11 C10 111.3(4)
C12 C11 C10 108.2(3)
C14 C11 H11 107.7
C12 C11 H11 107.7
C10 C11 H11 107.7
C11 C12 C13 109.5(3)
C11 C12 H12A 109.8
C13 C12 H12A 109.8
C11 C12 H12B 109.8
C13 C12 H12B 109.8
H12A C12 H12B 108.2
N1 C13 C12 109.0(3)
N1 C13 H13A 109.9
C12 C13 H13A 109.9
N1 C13 H13B 109.9
C12 C13 H13B 109.9
H13A C13 H13B 108.3
C19 C14 C15 117.1(4)
C19 C14 C11 123.8(4)
C15 C14 C11 119.1(3)
C16 C15 C14 121.3(4)
C16 C15 H15 119.4
C14 C15 H15 119.4
C15 C16 C17 120.2(4)
C15 C16 H16 119.9
C17 C16 H16 119.9
C16 C17 C18 119.8(4)
C16 C17 C20 120.9(4)
C18 C17 C20 119.3(4)
C19 C18 C17 118.8(4)
C19 C18 H18 120.6
C17 C18 H18 120.6
C14 C19 C18 122.8(4)
C14 C19 H19 118.6
C18 C19 H19 118.6
N2 C20 C17 178.0(5)

loop_
_geom_bond_atom_site_label_1
_geom_bond_atom_site_label_2
_geom_bond_distance
S1 O2 1.437(3)
S1 O1 1.440(3)
S1 N1 1.628(3)
S1 C1 1.750(4)
N1 C13 1.466(4)
N1 C9 1.475(5)
N2 C20 1.141(5)
C1 C2 1.360(5)
C1 C6 1.391(5)
C2 C3 1.387(6)
C2 H2 0.9500
C3 C4 1.382(6)
C3 H3 0.9500
C4 C5 1.391(6)
C4 C7 1.501(6)
C5 C6 1.393(6)
C5 H5 0.9500
C6 H6 0.9500
C7 H7A 0.9800
C7 H7B 0.9800
C7 H7C 0.9800
C8 C9 1.544(5)
C8 H8A 0.9800
C8 H8B 0.9800
C8 H8C 0.9800
C9 C10 1.531(5)
C9 H9 1.0000
C10 C11 1.530(5)
C10 H10A 0.9900
C10 H10B 0.9900
C11 C14 1.512(5)
C11 C12 1.524(5)
C11 H11 1.0000
C12 C13 1.531(5)
C12 H12A 0.9900
C12 H12B 0.9900
C13 H13A 0.9900
C13 H13B 0.9900
C14 C19 1.378(5)
C14 C15 1.415(5)
C15 C16 1.370(5)
C15 H15 0.9500
C16 C17 1.390(5)
C16 H16 0.9500
C17 C18 1.397(6)
C17 C20 1.441(6)
C18 C19 1.384(5)
C18 H18 0.9500
C19 H19 0.9500

loop_
_geom_torsion_atom_site_label_1
_geom_torsion_atom_site_label_2
_geom_torsion_atom_site_label_3
_geom_torsion_atom_site_label_4
_geom_torsion
O2 S1 N1 C13 38.3(3)
O1 S1 N1 C13 166.9(2)
C1 S1 N1 C13 -76.2(3)
O2 S1 N1 C9 -170.2(3)
O1 S1 N1 C9 -41.6(3)
C1 S1 N1 C9 75.3(4)
O2 S1 C1 C2 -42.4(3)
O1 S1 C1 C2 -171.4(3)
N1 S1 C1 C2 72.6(4)
O2 S1 C1 C6 139.5(3)
O1 S1 C1 C6 10.4(3)
N1 S1 C1 C6 -105.6(3)
C6 C1 C2 C3 -1.9(6)
S1 C1 C2 C3 179.9(3)
C1 C2 C3 C4 1.7(6)
C2 C3 C4 C5 -1.5(6)
C2 C3 C4 C7 179.4(4)
C3 C4 C5 C6 1.7(6)
C7 C4 C5 C6 -179.2(3)
C2 C1 C6 C5 2.1(5)
S1 C1 C6 C5 -179.8(3)
C4 C5 C6 C1 -2.0(6)
C13 N1 C9 C10 -57.0(4)
S1 N1 C9 C10 150.3(3)
C13 N1 C9 C8 68.0(4)
S1 N1 C9 C8 -84.7(4)
N1 C9 C10 C11 55.4(4)
C8 C9 C10 C11 -69.9(4)
C9 C10 C11 C14 175.8(3)
C9 C10 C11 C12 -58.1(4)
C14 C11 C12 C13 -176.4(3)
C10 C11 C12 C13 59.2(4)
C9 N1 C13 C12 59.7(4)
S1 N1 C13 C12 -147.1(2)
C11 C12 C13 N1 -59.5(4)
C12 C11 C14 C19 -10.3(6)
C10 C11 C14 C19 112.4(4)
C12 C11 C14 C15 167.6(4)
C10 C11 C14 C15 -69.6(4)
C19 C14 C15 C16 0.9(6)
C11 C14 C15 C16 -177.1(4)
C14 C15 C16 C17 0.0(6)
C15 C16 C17 C18 -1.0(6)
C15 C16 C17 C20 178.0(4)
C16 C17 C18 C19 1.1(6)
C20 C17 C18 C19 -178.0(4)
C15 C14 C19 C18 -0.8(6)
C11 C14 C19 C18 177.1(4)
C17 C18 C19 C14 -0.2(6)
C16 C17 C20 N2 -105(14)
C18 C17 C20 N2 74(15)
